data_2213611
loop_
_publ_author_name
'H\"okelek, Tuncer'
'Necefo\(glu, Hacali'

_publ_section_title
;Diaquabis[4-(dimethylamino)benzoato-\k<i>O</i>](nicotinamide-\k<i>N</i>^1^)manganese(II)
 dihydrate
;
_journal_coeditor_code XU2226
_journal_issue 5
_journal_name_full 'Acta Crystallographica Section E'
_journal_page_first m1279
_journal_page_last m1281
_journal_paper_doi 10.1107/S1600536807016029
_journal_volume 63
_journal_year 2007
_chemical_formula_iupac '[Mn (C9 H10 N O2)2 (C6 H6 N2 O)2 (H2 O)2], 2H2 O'
_chemical_formula_moiety 'C30 H36 Mn N6 O8, 2(H2 O)'
_chemical_formula_sum 'C30 H40 Mn N6 O10'
_chemical_formula_weight 699.62
_chemical_name_systematic
;
Diaquabis[4-(dimethylamino)benzoato-\kO](nicotinamide-\kN^1^)manganese(II)
dihydrate
;
_space_group_IT_number 2
_symmetry_cell_setting triclinic
_symmetry_space_group_name_Hall '-P 1'
_symmetry_space_group_name_H-M 'P -1'
_atom_sites_solution_hydrogens geom
_atom_sites_solution_primary direct
_atom_sites_solution_secondary difmap
_audit_creation_method SHELXL-97
_cell_angle_alpha 76.465(2)
_cell_angle_beta 88.984(3)
_cell_angle_gamma 77.442(3)
_cell_formula_units_Z 1
_cell_length_a 8.1979(2)
_cell_length_b 10.0888(2)
_cell_length_c 10.2559(3)
_cell_measurement_reflns_used 25
_cell_measurement_temperature 294(2)
_cell_measurement_theta_max 21.4
_cell_measurement_theta_min 5.5
_cell_volume 804.46(4)
_computing_cell_refinement 'CAD-4 EXPRESS'
_computing_data_collection 'CAD-4 EXPRESS (Enraf--Nonius, 1994)'
_computing_data_reduction 'XCAD4 (Harms & Wocadlo, 1995)'
_computing_molecular_graphics 'ORTEP-3 for Windows (Farrugia, 1997)'
_computing_publication_material 'WinGX (Farrugia, 1999)'
_computing_structure_refinement 'SHELXL97 (Sheldrick, 1997)'
_computing_structure_solution 'SHELXS97 (Sheldrick, 1997)'
_diffrn_ambient_temperature 294(2)
_diffrn_measured_fraction_theta_full 0.97
_diffrn_measured_fraction_theta_max 0.97
_diffrn_measurement_device_type 'Enraf--Nonius TurboCAD-4'
_diffrn_measurement_method 'nonprofiled \w'
_diffrn_radiation_monochromator graphite
_diffrn_radiation_source 'fine-focus sealed tube'
_diffrn_radiation_type CuK\a
_diffrn_radiation_wavelength 1.54184
_diffrn_reflns_av_R_equivalents 0.020
_diffrn_reflns_av_sigmaI/netI 0.035
_diffrn_reflns_limit_h_max 0
_diffrn_reflns_limit_h_min -10
_diffrn_reflns_limit_k_max 12
_diffrn_reflns_limit_k_min -12
_diffrn_reflns_limit_l_max 12
_diffrn_reflns_limit_l_min -12
_diffrn_reflns_number 3375
_diffrn_reflns_theta_full 74.2
_diffrn_reflns_theta_max 74.2
_diffrn_reflns_theta_min 4.4
_diffrn_standards_decay_% 1
_diffrn_standards_interval_time 120
_diffrn_standards_number 3
_exptl_absorpt_coefficient_mu 3.903
_exptl_absorpt_correction_T_max 0.602
_exptl_absorpt_correction_T_min 0.362
_exptl_absorpt_correction_type psi-scan
_exptl_absorpt_process_details '(North <i>et al.</i>,  1968)'
_exptl_crystal_colour yellow
_exptl_crystal_density_diffrn 1.444
_exptl_crystal_density_method 'not measured'
_exptl_crystal_description block
_exptl_crystal_F_000 367
_exptl_crystal_size_max 0.30
_exptl_crystal_size_mid 0.28
_exptl_crystal_size_min 0.13
_refine_diff_density_max 1.38
_refine_diff_density_min -0.99
_refine_ls_extinction_method none
_refine_ls_goodness_of_fit_ref 1.063
_refine_ls_hydrogen_treatment mixed
_refine_ls_matrix_type full
_refine_ls_number_parameters 264
_refine_ls_number_reflns 3186
_refine_ls_number_restraints 8
_refine_ls_restrained_S_all 1.128
_refine_ls_R_factor_all 0.087
_refine_ls_R_factor_gt 0.072
_refine_ls_shift/su_max 0.000
_refine_ls_shift/su_mean 0.000
_refine_ls_structure_factor_coef Fsqd
_refine_ls_weighting_details 'calc w=1/[\s^2^(Fo^2^)+(0.141P)^2^+0.1598P] where P=(Fo^2^+2Fc^2^)/3'
_refine_ls_weighting_scheme calc
_refine_ls_wR_factor_gt 0.177
_refine_ls_wR_factor_ref 0.190
_reflns_number_gt 2724
_reflns_number_total 3186
_reflns_threshold_expression I>2\s(I)
_cod_data_source_file xu2226.cif
_cod_data_source_block I
_cod_database_code 2213611
_cod_database_fobs_code 2213611

loop_
_symmetry_equiv_pos_as_xyz
'x, y, z'
'-x, -y, -z'

loop_
_atom_site_type_symbol
_atom_site_label
_atom_site_fract_x
_atom_site_fract_y
_atom_site_fract_z
_atom_site_U_iso_or_equiv
_atom_site_adp_type
_atom_site_calc_flag
_atom_site_refinement_flags
_atom_site_occupancy
Mn Mn 0.0000 0.0000 0.0000 0.0342(3) Uani d S 1
O O1 0.1520(3) -0.1400(2) 0.1588(2) 0.0434(6) Uani d . 1
O O2 0.0219(4) -0.1211(3) 0.3481(3) 0.0542(7) Uani d . 1
O O3 0.2278(4) 0.6318(3) -0.1241(3) 0.0560(7) Uani d . 1
O O4 0.1668(3) -0.0842(2) -0.1487(3) 0.0421(6) Uani d D 1
O O5 0.1013(5) 0.1354(3) 0.3873(3) 0.0675(9) Uani d D 1
N N1 0.4571(5) -0.7506(3) 0.5091(3) 0.0509(8) Uani d . 1
N N2 0.1600(4) 0.1624(3) -0.0100(3) 0.0383(6) Uani d . 1
N N3 0.0032(5) 0.5883(3) -0.2160(3) 0.0464(7) Uani d . 1
C C1 0.1193(4) -0.1909(3) 0.2796(3) 0.0375(7) Uani d . 1
C C2 0.2030(4) -0.3379(3) 0.3390(3) 0.0363(7) Uani d . 1
C C3 0.3173(5) -0.4137(4) 0.2662(4) 0.0433(8) Uani d . 1
C C4 0.3999(5) -0.5494(4) 0.3199(4) 0.0452(8) Uani d . 1
C C5 0.3718(5) -0.6177(3) 0.4528(4) 0.0401(7) Uani d . 1
C C6 0.2532(6) -0.5423(4) 0.5237(4) 0.0489(9) Uani d . 1
C C7 0.1721(6) -0.4063(4) 0.4682(4) 0.0471(9) Uani d . 1
C C8 0.4263(7) -0.8195(4) 0.6443(4) 0.0605(11) Uani d . 1
C C9 0.5772(7) -0.8256(4) 0.4335(5) 0.0676(13) Uani d . 1
C C10 0.3149(5) 0.1211(4) 0.0452(4) 0.0457(8) Uani d . 1
C C11 0.4209(5) 0.2106(4) 0.0415(5) 0.0528(9) Uani d . 1
C C12 0.3648(5) 0.3498(4) -0.0191(4) 0.0453(8) Uani d . 1
C C13 0.2049(4) 0.3961(3) -0.0773(3) 0.0353(7) Uani d . 1
C C14 0.1080(4) 0.2980(3) -0.0696(3) 0.0355(7) Uani d . 1
C C15 0.1456(5) 0.5487(3) -0.1425(3) 0.0397(7) Uani d . 1
H H3 0.342(6) -0.356(5) 0.168(5) 0.064(14) Uiso d . 1
H H4 0.477(5) -0.595(4) 0.265(4) 0.040(10) Uiso d . 1
H H6 0.218(6) -0.585(5) 0.610(5) 0.057(13) Uiso d . 1
H H7 0.091(8) -0.356(6) 0.505(6) 0.083(18) Uiso d . 1
H H8A 0.4517 -0.7673 0.7055 0.091 Uiso calc R 1
H H8B 0.4959 -0.9120 0.6668 0.091 Uiso calc R 1
H H8C 0.3109 -0.8251 0.6507 0.091 Uiso calc R 1
H H9A 0.5234 -0.8325 0.3537 0.101 Uiso calc R 1
H H9B 0.6229 -0.9176 0.4871 0.101 Uiso calc R 1
H H9C 0.6656 -0.7767 0.4092 0.101 Uiso calc R 1
H H10 0.351(5) 0.028(5) 0.080(4) 0.042(11) Uiso d . 1
H H11 0.5286 0.1775 0.0794 0.063 Uiso calc R 1
H H12 0.430(5) 0.410(4) -0.018(4) 0.044(11) Uiso d . 1
H H14 0.0005 0.3282 -0.1081 0.043 Uiso calc R 1
H H31 -0.032(6) 0.680(5) -0.261(5) 0.052(12) Uiso d . 1
H H32 -0.058(7) 0.521(6) -0.227(5) 0.067(15) Uiso d . 1
H H41 0.110(6) -0.027(4) -0.233(3) 0.066(14) Uiso d D 1
H H42 0.175(5) -0.178(2) -0.152(4) 0.045(11) Uiso d D 1
H H51 0.090(10) 0.045(4) 0.375(7) 0.12(3) Uiso d D 1
H H52 0.062(10) 0.141(7) 0.471(4) 0.13(3) Uiso d D 1

loop_
_atom_site_aniso_label
_atom_site_aniso_U_11
_atom_site_aniso_U_22
_atom_site_aniso_U_33
_atom_site_aniso_U_12
_atom_site_aniso_U_13
_atom_site_aniso_U_23
Mn 0.0449(4) 0.0177(4) 0.0362(4) -0.0062(3) -0.0016(3) 0.0007(2)
O1 0.0506(14) 0.0298(12) 0.0406(12) -0.0033(10) 0.0008(10) 0.0044(9)
O2 0.081(2) 0.0295(12) 0.0424(13) 0.0039(12) 0.0038(13) -0.0051(10)
O3 0.0662(18) 0.0259(12) 0.0779(19) -0.0154(12) 0.0031(15) -0.0114(12)
O4 0.0524(14) 0.0246(11) 0.0461(13) -0.0019(10) 0.0009(11) -0.0081(10)
O5 0.107(3) 0.0342(15) 0.0565(18) -0.0109(16) 0.0025(18) -0.0048(13)
N1 0.061(2) 0.0285(15) 0.0522(18) 0.0036(13) -0.0053(15) -0.0001(13)
N2 0.0467(15) 0.0243(13) 0.0423(14) -0.0086(11) -0.0002(12) -0.0035(11)
N3 0.062(2) 0.0265(14) 0.0465(16) -0.0086(13) 0.0010(14) -0.0016(12)
C1 0.0499(18) 0.0250(15) 0.0340(15) -0.0066(13) -0.0032(13) -0.0008(12)
C2 0.0484(18) 0.0242(15) 0.0331(15) -0.0062(13) -0.0021(13) -0.0020(12)
C3 0.053(2) 0.0333(18) 0.0375(17) -0.0041(15) 0.0048(14) -0.0025(13)
C4 0.052(2) 0.0332(17) 0.0442(18) -0.0007(15) 0.0042(15) -0.0049(14)
C5 0.0483(18) 0.0236(15) 0.0440(17) -0.0025(13) -0.0051(14) -0.0037(13)
C6 0.067(2) 0.0326(18) 0.0376(18) -0.0013(16) 0.0079(16) 0.0019(14)
C7 0.067(2) 0.0279(17) 0.0393(18) 0.0004(16) 0.0102(16) -0.0034(14)
C8 0.085(3) 0.0278(18) 0.056(2) -0.0015(18) -0.009(2) 0.0054(16)
C9 0.078(3) 0.034(2) 0.077(3) 0.015(2) -0.006(2) -0.010(2)
C10 0.048(2) 0.0286(17) 0.055(2) -0.0064(14) -0.0065(16) -0.0007(15)
C11 0.048(2) 0.040(2) 0.067(2) -0.0083(16) -0.0074(18) -0.0085(18)
C12 0.0475(19) 0.0349(18) 0.058(2) -0.0165(15) 0.0033(16) -0.0122(16)
C13 0.0473(18) 0.0231(15) 0.0362(15) -0.0080(13) 0.0068(13) -0.0083(12)
C14 0.0427(17) 0.0249(15) 0.0397(16) -0.0085(13) 0.0024(13) -0.0082(12)
C15 0.055(2) 0.0233(15) 0.0424(17) -0.0102(14) 0.0133(15) -0.0096(13)

loop_
_atom_type_symbol
_atom_type_description
_atom_type_scat_dispersion_real
_atom_type_scat_dispersion_imag
_atom_type_scat_source
C C 0.0180 0.0090 'International Tables Vol C Tables 4.2.6.8 and 6.1.1.4'
H H 0.0000 0.0000 'International Tables Vol C Tables 4.2.6.8 and 6.1.1.4'
Mn Mn -0.5300 2.8050 'International Tables Vol C Tables 4.2.6.8 and 6.1.1.4'
N N 0.0310 0.0180 'International Tables Vol C Tables 4.2.6.8 and 6.1.1.4'
O O 0.0490 0.0320 'International Tables Vol C Tables 4.2.6.8 and 6.1.1.4'

loop_
_geom_angle_atom_site_label_1
_geom_angle_atom_site_label_2
_geom_angle_atom_site_label_3
_geom_angle_site_symmetry_1
_geom_angle_site_symmetry_3
_geom_angle
_geom_angle_publ_flag
O1 Mn O1 2 . 180.0(2) ?
O1 Mn O4 2 2 90.55(9) ?
O1 Mn O4 . 2 89.45(9) ?
O1 Mn O4 2 . 89.45(9) yes
O1 Mn O4 . . 90.55(9) yes
O4 Mn O4 2 . 180.00(14) ?
O1 Mn N2 2 2 91.34(10) ?
O1 Mn N2 . 2 88.66(10) ?
O1 Mn N2 2 . 88.66(10) yes
O1 Mn N2 . . 91.34(10) yes
O4 Mn N2 2 2 87.74(10) ?
O4 Mn N2 . 2 92.26(10) ?
O4 Mn N2 2 . 92.26(10) yes
O4 Mn N2 . . 87.74(10) yes
N2 Mn N2 2 . 180.00(8) ?
C1 O1 Mn . . 131.3(2) ?
Mn O4 H42 . . 118(3) ?
Mn O4 H41 . . 101(3) ?
H42 O4 H41 . . 107(3) ?
H51 O5 H52 . . 106(4) ?
C5 N1 C9 . . 120.4(3) ?
C5 N1 C8 . . 120.8(3) ?
C9 N1 C8 . . 118.7(3) ?
C10 N2 Mn . . 119.1(2) ?
C14 N2 C10 . . 117.2(3) ?
C14 N2 Mn . . 123.7(2) ?
C15 N3 H31 . . 119(3) ?
C15 N3 H32 . . 121(3) ?
H31 N3 H32 . . 120(4) ?
O1 C1 C2 . . 116.9(3) ?
O2 C1 O1 . . 122.8(3) ?
O2 C1 C2 . . 120.3(3) ?
C3 C2 C1 . . 120.8(3) ?
C7 C2 C1 . . 122.0(3) ?
C7 C2 C3 . . 117.2(3) ?
C2 C3 H3 . . 115(3) ?
C4 C3 C2 . . 122.1(3) ?
C4 C3 H3 . . 122(3) ?
C3 C4 C5 . . 120.7(3) ?
C3 C4 H4 . . 118(2) ?
C5 C4 H4 . . 121(2) ?
N1 C5 C6 . . 121.7(3) ?
N1 C5 C4 . . 121.4(3) ?
C6 C5 C4 . . 116.9(3) ?
C5 C6 H6 . . 122(3) ?
C7 C6 C5 . . 121.5(3) ?
C7 C6 H6 . . 116(3) ?
C2 C7 H7 . . 113(4) ?
C6 C7 C2 . . 121.6(3) ?
C6 C7 H7 . . 125(4) ?
N1 C8 H8A . . 109.5 ?
N1 C8 H8B . . 109.5 ?
H8A C8 H8B . . 109.5 ?
N1 C8 H8C . . 109.5 ?
H8A C8 H8C . . 109.5 ?
H8B C8 H8C . . 109.5 ?
N1 C9 H9A . . 109.5 ?
N1 C9 H9B . . 109.5 ?
H9A C9 H9B . . 109.5 ?
N1 C9 H9C . . 109.5 ?
H9A C9 H9C . . 109.5 ?
H9B C9 H9C . . 109.5 ?
N2 C10 C11 . . 123.1(3) ?
N2 C10 H10 . . 116(3) ?
C11 C10 H10 . . 120(3) ?
C10 C11 H11 . . 120.6 ?
C12 C11 C10 . . 118.9(4) ?
C12 C11 H11 . . 120.6 ?
C11 C12 C13 . . 119.5(3) ?
C11 C12 H12 . . 120(3) ?
C13 C12 H12 . . 121(3) ?
C12 C13 C15 . . 118.7(3) ?
C14 C13 C12 . . 117.5(3) ?
C14 C13 C15 . . 123.9(3) ?
N2 C14 C13 . . 123.9(3) ?
N2 C14 H14 . . 118.1 ?
C13 C14 H14 . . 118.1 ?
O3 C15 N3 . . 122.9(3) ?
O3 C15 C13 . . 119.1(3) ?
N3 C15 C13 . . 117.9(3) ?

loop_
_geom_bond_atom_site_label_1
_geom_bond_atom_site_label_2
_geom_bond_site_symmetry_2
_geom_bond_distance
_geom_bond_publ_flag
Mn O1 2 2.105(2) ?
Mn O1 . 2.105(2) yes
Mn O4 2 2.224(2) ?
Mn O4 . 2.224(2) yes
Mn N2 2 2.295(3) ?
Mn N2 . 2.295(3) yes
O1 C1 . 1.272(4) yes
O2 C1 . 1.263(4) yes
O3 C15 . 1.231(4) ?
O4 H42 . 0.942(19) ?
O4 H41 . 0.983(18) ?
O5 H51 . 0.97(5) ?
O5 H52 . 0.92(5) ?
N1 C8 . 1.443(5) ?
N1 C9 . 1.438(6) ?
N2 C10 . 1.339(5) ?
N2 C14 . 1.338(4) ?
N3 C15 . 1.333(5) ?
N3 H31 . 0.92(5) ?
N3 H32 . 0.95(5) ?
C1 C2 . 1.480(4) ?
C2 C3 . 1.397(5) ?
C2 C7 . 1.390(5) ?
C3 C4 . 1.375(5) ?
C3 H3 . 1.08(5) ?
C4 H4 . 0.96(4) ?
C5 N1 . 1.365(4) ?
C5 C4 . 1.416(5) ?
C5 C6 . 1.401(5) ?
C6 H6 . 0.96(5) ?
C7 C6 . 1.379(5) ?
C7 H7 . 0.88(6) ?
C8 H8A . 0.9600 ?
C8 H8B . 0.9600 ?
C8 H8C . 0.9600 ?
C9 H9A . 0.9600 ?
C9 H9B . 0.9600 ?
C9 H9C . 0.9600 ?
C10 C11 . 1.377(6) ?
C10 H10 . 0.91(4) ?
C11 H11 . 0.9300 ?
C12 C11 . 1.375(5) ?
C12 H12 . 0.90(4) ?
C13 C14 . 1.386(4) ?
C13 C12 . 1.387(5) ?
C13 C15 . 1.502(4) ?
C14 H14 . 0.9300 ?

loop_
_geom_torsion_atom_site_label_1
_geom_torsion_atom_site_label_2
_geom_torsion_atom_site_label_3
_geom_torsion_atom_site_label_4
_geom_torsion_site_symmetry_1
_geom_torsion
O4 Mn O1 C1 2 24.8(3)
O4 Mn O1 C1 . -155.2(3)
N2 Mn O1 C1 2 -62.9(3)
N2 Mn O1 C1 . 117.1(3)
O1 Mn N2 C14 2 18.4(3)
O1 Mn N2 C14 . -161.6(3)
O4 Mn N2 C14 2 -72.1(3)
O4 Mn N2 C14 . 107.9(3)
O1 Mn N2 C10 2 -161.0(3)
O1 Mn N2 C10 . 19.0(3)
O4 Mn N2 C10 2 108.5(3)
O4 Mn N2 C10 . -71.5(3)
Mn O1 C1 O2 . -37.7(5)
Mn O1 C1 C2 . 143.0(3)
Mn N2 C10 C11 . 178.6(3)
C14 N2 C10 C11 . -0.9(6)
Mn N2 C14 C13 . -179.2(2)
C10 N2 C14 C13 . 0.2(5)
O2 C1 C2 C7 . 3.2(5)
O1 C1 C2 C7 . -177.5(4)
O2 C1 C2 C3 . -176.8(4)
O1 C1 C2 C3 . 2.5(5)
C7 C2 C3 C4 . -1.5(6)
C1 C2 C3 C4 . 178.4(4)
C3 C2 C7 C6 . 1.3(6)
C1 C2 C7 C6 . -178.7(4)
C2 C3 C4 C5 . -0.1(6)
C6 C5 N1 C9 . 179.6(4)
C4 C5 N1 C9 . -0.8(6)
C6 C5 N1 C8 . 0.9(6)
C4 C5 N1 C8 . -179.5(4)
N1 C5 C4 C3 . -177.7(4)
C6 C5 C4 C3 . 2.0(6)
N1 C5 C6 C7 . 177.4(4)
C4 C5 C6 C7 . -2.2(6)
C2 C7 C6 C5 . 0.6(7)
N2 C10 C11 C12 . 1.4(7)
C13 C12 C11 C10 . -1.3(6)
C14 C13 C15 O3 . 167.2(3)
C12 C13 C15 O3 . -11.7(5)
C14 C13 C15 N3 . -11.5(5)
C12 C13 C15 N3 . 169.6(3)
C12 C13 C14 N2 . -0.2(5)
C15 C13 C14 N2 . -179.1(3)
C14 C13 C12 C11 . 0.7(5)
C15 C13 C12 C11 . 179.7(3)
